data_7227187
loop_
_publ_author_name
'Mart\'inez-Benito, Carla'
'Pas\'an, Jorge'
'Mart\'in, Tom\'as'
'Lago, Ana B.'
'Julve, Miguel'
'Ruiz-P\'erez, Catalina'

_publ_section_title
;
 Tailor-made copper(ii) coordination polymers based on the C3 symmetric
 methanetriacetate as a ligand
;
_journal_issue 2
_journal_name_full CrystEngComm
_journal_page_first 376
_journal_paper_doi 10.1039/C6CE02351G
_journal_volume 19
_journal_year 2017
_chemical_formula_moiety 'Cu12, 4(C7 H7 O6), 6(C24 H16 N6), 90(H2 O1), 12(N1 O3)'
_chemical_formula_sum 'C172 H304 Cu12 N48 O150'
_chemical_formula_weight 6206.76
_chemical_name_systematic
;
 ?
;
_space_group_crystal_system trigonal
_space_group_IT_number 165
_space_group_name_Hall '-P 3 2"c'
_space_group_name_H-M_alt 'P -3 c 1'
_symmetry_space_group_name_Hall '-P 3 2"c'
_symmetry_space_group_name_H-M 'P -3 c 1'
_atom_sites_solution_hydrogens geom
_audit_creation_method SHELXL-2013
_audit_update_record
;
2016-03-18 deposited with the CCDC.
2016-11-28 downloaded from the CCDC.
;
_cell_angle_alpha 90
_cell_angle_beta 90
_cell_angle_gamma 120
_cell_formula_units_Z 1
_cell_length_a 23.6201(4)
_cell_length_b 23.6201(4)
_cell_length_c 13.6105(3)
_cell_measurement_reflns_used 16373
_cell_measurement_temperature 293(2)
_cell_measurement_theta_max 73.3353
_cell_measurement_theta_min 3.7396
_cell_volume 6576.1(2)
_computing_cell_refinement
;
CrysAlisPro, Agilent Technologies,
Version 1.171.37.35 (release 13-08-2014 CrysAlis171 .NET)
(compiled Aug 13 2014,18:06:01)
;
_computing_data_collection
;
CrysAlisPro, Agilent Technologies,
Version 1.171.37.35 (release 13-08-2014 CrysAlis171 .NET)
(compiled Aug 13 2014,18:06:01)
;
_computing_data_reduction
;
CrysAlisPro, Agilent Technologies,
Version 1.171.37.35 (release 13-08-2014 CrysAlis171 .NET)
(compiled Aug 13 2014,18:06:01)
;
_computing_structure_refinement 'SHELXL-2013 (Sheldrick, 2013)'
_computing_structure_solution 'SHELXS-2013 (Sheldrick, 2013)'
_diffrn_ambient_environment N~2~
_diffrn_ambient_temperature 293(2)
_diffrn_detector_area_resol_mean 10.5953
_diffrn_measured_fraction_theta_full 0.999
_diffrn_measured_fraction_theta_max 0.995
_diffrn_measurement_device 'four-circle diffractometer'
_diffrn_measurement_device_type 'SuperNova, Dual, Cu at zero, Atlas'
_diffrn_measurement_method '\w scans'
_diffrn_radiation_type CuK\a
_diffrn_radiation_wavelength 1.54184
_diffrn_reflns_av_R_equivalents 0.0267
_diffrn_reflns_av_unetI/netI 0.0137
_diffrn_reflns_Laue_measured_fraction_full 0.999
_diffrn_reflns_Laue_measured_fraction_max 0.995
_diffrn_reflns_limit_h_max 29
_diffrn_reflns_limit_h_min -22
_diffrn_reflns_limit_k_max 28
_diffrn_reflns_limit_k_min -27
_diffrn_reflns_limit_l_max 16
_diffrn_reflns_limit_l_min -16
_diffrn_reflns_number 32944
_diffrn_reflns_point_group_measured_fraction_full 0.999
_diffrn_reflns_point_group_measured_fraction_max 0.995
_diffrn_reflns_theta_full 67.684
_diffrn_reflns_theta_max 73.495
_diffrn_reflns_theta_min 3.743
_diffrn_source 'sealed X-ray tube'
_diffrn_source_type 'SuperNova (Cu) X-ray Source'
_exptl_absorpt_coefficient_mu 1.750
_exptl_absorpt_correction_T_max 1.00000
_exptl_absorpt_correction_T_min 0.66157
_exptl_absorpt_correction_type multi-scan
_exptl_absorpt_process_details
;
CrysAlisPro, Agilent Technologies,
Version 1.171.35.19 (release 27-10-2011 CrysAlis171 .NET)
(compiled Oct 27 2011,15:02:11)
Empirical absorption correction using spherical harmonics,
 implemented in SCALE3 ABSPACK scaling algorithm.
;
_exptl_crystal_colour green
_exptl_crystal_density_diffrn 1.267
_exptl_crystal_description 'hexagonal prism'
_exptl_crystal_F_000 2560
_exptl_crystal_size_max 0.18
_exptl_crystal_size_mid 0.15
_exptl_crystal_size_min 0.09
_refine_diff_density_max 0.638
_refine_diff_density_min -0.356
_refine_diff_density_rms 0.056
_refine_ls_extinction_method none
_refine_ls_goodness_of_fit_ref 1.088
_refine_ls_hydrogen_treatment constr
_refine_ls_matrix_type full
_refine_ls_number_parameters 211
_refine_ls_number_reflns 4410
_refine_ls_number_restraints 0
_refine_ls_restrained_S_all 1.088
_refine_ls_R_factor_all 0.0361
_refine_ls_R_factor_gt 0.0340
_refine_ls_shift/su_max 0.001
_refine_ls_shift/su_mean 0.000
_refine_ls_structure_factor_coef Fsqd
_refine_ls_weighting_details 'w=1/[\s^2^(Fo^2^)+(0.0510P)^2^+3.8896P] where P=(Fo^2^+2Fc^2^)/3'
_refine_ls_weighting_scheme calc
_refine_ls_wR_factor_gt 0.0938
_refine_ls_wR_factor_ref 0.0958
_reflns_Friedel_coverage 0.000
_reflns_number_gt 4077
_reflns_number_total 4410
_reflns_threshold_expression 'I > 2\s(I)'
_cod_data_source_file c6ce02351g2.cif
_cod_data_source_block compound_6
_cod_depositor_comments 'Adding full bibliography for 7227182--7227187.cif.'
_cod_original_cell_volume 6576.1(3)
_cod_database_code 7227187
_shelx_space_group_comment
;
The symmetry employed for this shelxl refinement is uniquely defined
by the following loop, which should always be used as a source of
symmetry information in preference to the above space-group names.
They are only intended as comments.
;
_platon_squeeze_void_probe_radius 1.20

loop_
_space_group_symop_operation_xyz
'x, y, z'
'-y, x-y, z'
'-x+y, -x, z'
'x-y, -y, -z+1/2'
'-x, -x+y, -z+1/2'
'y, x, -z+1/2'
'-x, -y, -z'
'y, -x+y, -z'
'x-y, x, -z'
'-x+y, y, z-1/2'
'x, x-y, z-1/2'
'-y, -x, z-1/2'

loop_
_atom_site_label
_atom_site_type_symbol
_atom_site_fract_x
_atom_site_fract_y
_atom_site_fract_z
_atom_site_U_iso_or_equiv
_atom_site_adp_type
_atom_site_occupancy
_atom_site_site_symmetry_order
_atom_site_calc_flag
_atom_site_refinement_flags_posn
_atom_site_refinement_flags_adp
_atom_site_refinement_flags_occupancy
_atom_site_disorder_assembly
_atom_site_disorder_group
Cu1 Cu 0.51299(2) 0.13710(2) 0.37272(2) 0.02291(10) Uani 1 1 d . . . . .
C1 C 0.57122(7) 0.21765(8) 0.53787(12) 0.0221(3) Uani 1 1 d . . . . .
C2 C 0.59772(7) 0.28349(7) 0.58664(12) 0.0204(3) Uani 1 1 d . . . . .
H2A H 0.5991 0.2783 0.6571 0.025 Uiso 1 1 calc R U . . .
H2B H 0.5684 0.3002 0.5737 0.025 Uiso 1 1 calc R U . . .
C3 C 0.6667 0.3333 0.55013(19) 0.0183(5) Uani 1 3 d S T P . .
H3 H 0.6667 0.3333 0.4781 0.022 Uiso 1 3 calc R U P . .
C4 C 0.65500(9) 0.18089(9) 0.34784(14) 0.0310(4) Uani 1 1 d . . . . .
H4 H 0.6632 0.2165 0.3870 0.037 Uiso 1 1 calc R U . . .
C5 C 0.70677(9) 0.18072(9) 0.30157(16) 0.0357(4) Uani 1 1 d . . . . .
H5 H 0.7492 0.2153 0.3102 0.043 Uiso 1 1 calc R U . . .
C6 C 0.69474(9) 0.12851(9) 0.24221(16) 0.0361(4) Uani 1 1 d . . . . .
H6 H 0.7288 0.1278 0.2091 0.043 Uiso 1 1 calc R U . . .
C7 C 0.63099(8) 0.07704(8) 0.23256(15) 0.0304(4) Uani 1 1 d . . . . .
H7 H 0.6218 0.0413 0.1932 0.037 Uiso 1 1 calc R U . . .
C8 C 0.58151(8) 0.07985(7) 0.28234(12) 0.0223(3) Uani 1 1 d . . . . .
C9 C 0.51112(7) 0.03152(7) 0.27092(11) 0.0200(3) Uani 1 1 d . . . . .
C10 C 0.40809(8) 0.02569(7) 0.28417(11) 0.0200(3) Uani 1 1 d . . . . .
C11 C 0.37535(8) 0.05370(8) 0.34405(12) 0.0227(3) Uani 1 1 d . . . . .
C12 C 0.30879(9) 0.02306(9) 0.36060(14) 0.0305(4) Uani 1 1 d . . . . .
H12 H 0.2806 -0.0168 0.3310 0.037 Uiso 1 1 calc R U . . .
C13 C 0.28484(10) 0.05318(10) 0.42258(17) 0.0397(5) Uani 1 1 d . . . . .
H13 H 0.2402 0.0338 0.4343 0.048 Uiso 1 1 calc R U . . .
C14 C 0.32759(11) 0.11168(10) 0.46635(16) 0.0406(5) Uani 1 1 d . . . . .
H14 H 0.3123 0.1329 0.5067 0.049 Uiso 1 1 calc R U . . .
C15 C 0.39413(10) 0.13846(9) 0.44919(14) 0.0315(4) Uani 1 1 d . . . . .
H15 H 0.4232 0.1774 0.4801 0.038 Uiso 1 1 calc R U . . .
N1 N 0.59340(7) 0.13199(7) 0.33869(10) 0.0240(3) Uani 1 1 d . . . . .
N2 N 0.47223(6) 0.05386(6) 0.30184(10) 0.0194(3) Uani 1 1 d . . . . .
N3 N 0.41766(7) 0.11023(7) 0.38995(10) 0.0237(3) Uani 1 1 d . . . . .
O1 O 0.57236(6) 0.17183(6) 0.58038(10) 0.0321(3) Uani 1 1 d . . . . .
O2 O 0.54898(6) 0.21451(6) 0.45080(10) 0.0296(3) Uani 1 1 d . . . . .
O1W O 0.52488(6) 0.18719(6) 0.22787(9) 0.0290(3) Uani 1 1 d . . . . .
O2W O 0.48733(13) 0.04884(11) 0.52048(16) 0.0536(6) Uani 0.75 1 d . . P A 1
O3W O 0.5441(3) 0.0460(3) 0.5408(6) 0.0556(17) Uani 0.25 1 d . . P B 2

loop_
_atom_site_aniso_label
_atom_site_aniso_U_11
_atom_site_aniso_U_22
_atom_site_aniso_U_33
_atom_site_aniso_U_23
_atom_site_aniso_U_13
_atom_site_aniso_U_12
Cu1 0.02215(14) 0.02135(14) 0.02440(15) -0.00598(9) -0.00436(9) 0.01026(10)
C1 0.0154(7) 0.0206(7) 0.0282(8) -0.0033(6) 0.0005(6) 0.0073(6)
C2 0.0170(7) 0.0190(7) 0.0233(7) -0.0027(6) 0.0008(6) 0.0075(6)
C3 0.0172(7) 0.0172(7) 0.0204(12) 0.000 0.000 0.0086(4)
C4 0.0252(8) 0.0234(8) 0.0371(9) -0.0029(7) -0.0072(7) 0.0068(7)
C5 0.0202(8) 0.0268(9) 0.0490(12) 0.0044(8) -0.0032(7) 0.0033(7)
C6 0.0205(8) 0.0281(9) 0.0561(12) 0.0066(8) 0.0067(8) 0.0095(7)
C7 0.0235(8) 0.0187(8) 0.0474(10) 0.0025(7) 0.0040(7) 0.0092(7)
C8 0.0193(7) 0.0160(7) 0.0288(8) 0.0056(6) -0.0005(6) 0.0068(6)
C9 0.0192(7) 0.0171(7) 0.0234(7) 0.0052(6) 0.0015(6) 0.0087(6)
C10 0.0196(7) 0.0147(6) 0.0248(7) 0.0064(6) 0.0027(6) 0.0079(6)
C11 0.0245(8) 0.0179(7) 0.0272(8) 0.0048(6) 0.0038(6) 0.0117(6)
C12 0.0252(8) 0.0222(8) 0.0426(10) 0.0031(7) 0.0079(7) 0.0107(7)
C13 0.0283(9) 0.0357(10) 0.0553(12) 0.0036(9) 0.0154(8) 0.0160(8)
C14 0.0416(11) 0.0363(10) 0.0479(12) -0.0021(9) 0.0141(9) 0.0225(9)
C15 0.0358(10) 0.0284(9) 0.0325(9) -0.0011(7) 0.0057(7) 0.0178(8)
N1 0.0216(7) 0.0211(6) 0.0265(7) 0.0011(5) -0.0038(5) 0.0086(5)
N2 0.0197(6) 0.0163(6) 0.0223(6) 0.0052(5) 0.0018(5) 0.0091(5)
N3 0.0268(7) 0.0207(6) 0.0242(7) 0.0030(5) 0.0029(5) 0.0124(6)
O1 0.0338(7) 0.0200(6) 0.0404(7) 0.0006(5) -0.0042(5) 0.0120(5)
O2 0.0332(7) 0.0264(6) 0.0296(6) -0.0088(5) -0.0094(5) 0.0151(5)
O1W 0.0354(7) 0.0237(6) 0.0279(6) 0.0084(5) 0.0061(5) 0.0148(5)
O2W 0.0755(16) 0.0395(11) 0.0421(11) -0.0032(9) -0.0019(11) 0.0259(11)
O3W 0.034(3) 0.051(4) 0.067(4) 0.016(3) 0.009(3) 0.009(3)

loop_
_atom_type_symbol
_atom_type_description
_atom_type_scat_dispersion_real
_atom_type_scat_dispersion_imag
_atom_type_scat_source
C C 0.0181 0.0091 'International Tables Vol C Tables 4.2.6.8 and 6.1.1.4'
H H 0.0000 0.0000 'International Tables Vol C Tables 4.2.6.8 and 6.1.1.4'
N N 0.0311 0.0180 'International Tables Vol C Tables 4.2.6.8 and 6.1.1.4'
O O 0.0492 0.0322 'International Tables Vol C Tables 4.2.6.8 and 6.1.1.4'
Cu Cu -1.9646 0.5888 'International Tables Vol C Tables 4.2.6.8 and 6.1.1.4'

loop_
_geom_angle_atom_site_label_1
_geom_angle_atom_site_label_2
_geom_angle_atom_site_label_3
_geom_angle
_geom_angle_site_symmetry_1
_geom_angle_site_symmetry_3
O2 Cu1 N2 175.47(6) . .
O2 Cu1 N1 101.75(6) . .
N2 Cu1 N1 80.31(6) . .
O2 Cu1 N3 97.39(6) . .
N2 Cu1 N3 80.26(6) . .
N1 Cu1 N3 160.24(6) . .
O2 Cu1 O1W 96.07(5) . .
N2 Cu1 O1W 88.03(5) . .
N1 Cu1 O1W 87.50(5) . .
N3 Cu1 O1W 95.36(5) . .
O1 C1 O2 124.59(15) . .
O1 C1 C2 121.04(15) . .
O2 C1 C2 114.36(14) . .
C1 C2 C3 112.41(12) . .
C2 C3 C2 110.09(11) . 2_655
C2 C3 C2 110.09(11) . 3_665
C2 C3 C2 110.09(11) 2_655 3_665
N1 C4 C5 122.64(17) . .
C4 C5 C6 118.95(17) . .
C5 C6 C7 119.08(18) . .
C8 C7 C6 118.97(17) . .
N1 C8 C7 121.70(15) . .
N1 C8 C9 113.72(14) . .
C7 C8 C9 124.22(15) . .
N2 C9 C9 116.12(9) . 4
N2 C9 C8 113.03(14) . .
C9 C9 C8 130.76(10) 4 .
N2 C10 C10 116.23(9) . 4
N2 C10 C11 113.07(14) . .
C10 C10 C11 130.67(9) 4 .
N3 C11 C12 121.75(15) . .
N3 C11 C10 113.55(14) . .
C12 C11 C10 124.41(15) . .
C11 C12 C13 118.53(17) . .
C14 C13 C12 119.62(18) . .
C13 C14 C15 118.69(18) . .
N3 C15 C14 122.28(18) . .
C4 N1 C8 118.64(15) . .
C4 N1 Cu1 125.30(12) . .
C8 N1 Cu1 114.26(11) . .
C9 N2 C10 125.36(14) . .
C9 N2 Cu1 117.52(10) . .
C10 N2 Cu1 117.03(10) . .
C15 N3 C11 119.04(15) . .
C15 N3 Cu1 126.18(13) . .
C11 N3 Cu1 114.33(11) . .
C1 O2 Cu1 122.89(11) . .

loop_
_geom_bond_atom_site_label_1
_geom_bond_atom_site_label_2
_geom_bond_distance
_geom_bond_site_symmetry_2
Cu1 O2 1.9082(12) .
Cu1 N2 1.9571(14) .
Cu1 N1 2.0163(15) .
Cu1 N3 2.0246(14) .
Cu1 O1W 2.2435(12) .
C1 O1 1.239(2) .
C1 O2 1.283(2) .
C1 C2 1.509(2) .
C2 C3 1.5388(17) .
C3 C2 1.5389(17) 2_655
C3 C2 1.5389(17) 3_665
C4 N1 1.337(2) .
C4 C5 1.377(3) .
C5 C6 1.380(3) .
C6 C7 1.390(3) .
C7 C8 1.381(2) .
C8 N1 1.356(2) .
C8 C9 1.481(2) .
C9 N2 1.336(2) .
C9 C9 1.410(3) 4
C10 N2 1.337(2) .
C10 C10 1.404(3) 4
C10 C11 1.487(2) .
C11 N3 1.356(2) .
C11 C12 1.381(2) .
C12 C13 1.393(3) .
C13 C14 1.374(3) .
C14 C15 1.389(3) .
C15 N3 1.332(2) .

loop_
_platon_squeeze_void_nr
_platon_squeeze_void_average_x
_platon_squeeze_void_average_y
_platon_squeeze_void_average_z
_platon_squeeze_void_volume
_platon_squeeze_void_count_electrons
_platon_squeeze_void_content
1 0.000 0.000 -0.017 2682 1047 ' '
